data_9001721
loop_
_publ_author_name
'Hazen, R. M.'
'Downs, R. T.'
'Finger, L. W.'

_publ_section_title
;High-pressure crystal chemistry of LiScSiO4: An olivine with nearly isotropic
 compression Sample: #0, P = 0.0 GPa
;
_journal_name_full 'American Mineralogist'
_journal_page_first 327
_journal_page_last 334
_journal_volume 81
_journal_year 1996
_chemical_formula_structural LiScSiO4
_chemical_formula_sum 'Li O4 Sc Si'
_space_group_IT_number 62
_symmetry_space_group_name_Hall '-P 2c 2ab'
_symmetry_space_group_name_H-M 'P b n m'
_cell_angle_alpha 90
_cell_angle_beta 90
_cell_angle_gamma 90
_cell_length_a 4.8168
_cell_length_b 10.4317
_cell_length_c 5.9650
_cell_formula_units_Z 4
_cell_volume 299.726
_database_code_amcsd 0001777
_diffrn_ambient_pressure 0
_exptl_crystal_density_diffrn 3.191
_cod_original_formula_sum 'Si Li Sc O4'
_cod_database_code 9001721
_amcsd_formula_title LiScSiO4

loop_
_space_group_symop_operation_xyz
x,y,z
x,y,1/2-z
-x,-y,1/2+z
1/2+x,1/2-y,1/2+z
1/2-x,1/2+y,1/2-z
1/2-x,1/2+y,z
1/2+x,1/2-y,-z
-x,-y,-z

loop_
_atom_site_aniso_label
_atom_site_aniso_U_11
_atom_site_aniso_U_22
_atom_site_aniso_U_33
_atom_site_aniso_U_12
_atom_site_aniso_U_13
_atom_site_aniso_U_23
Si 0.00570 0.00538 0.00518 -0.00019 0.00000 0.00000
Li 0.01622 0.02435 0.01436 -0.00254 0.00092 -0.00483
Sc 0.00622 0.00503 0.00479 0.00018 0.00000 0.00000
O1 0.00808 0.00782 0.00768 -0.00110 0.00000 0.00000
O2 0.00695 0.00723 0.00992 0.00005 0.00000 0.00000
O3 0.00941 0.00831 0.00576 0.00010 0.00080 0.00154

loop_
_atom_site_label
_atom_site_fract_x
_atom_site_fract_y
_atom_site_fract_z
Si 0.43113 0.09111 0.25000
Li 0.00000 0.00000 0.00000
Sc 0.99230 0.27433 0.25000
O1 0.76314 0.10129 0.25000
O2 0.19541 0.44774 0.25000
O3 0.28213 0.16845 0.04006

loop_
_cod_related_entry_id
_cod_related_entry_database
_cod_related_entry_code
1 AMCSD 0001777
